data_7159800
loop_
_publ_author_name
'Julliard, Paul-Gabriel'
'Pascal, Simon'
'Siri, Olivier'
'Giorgi, Michel'
'Cort&#xe9;s-Arriagada, Diego'
'Sanhueza, Luis'
'Canard, Gabriel'

_publ_section_title
;
 Two-step access to bis-<i>meso</i>-perfluoroalkyl-corroles towards
 <i>meso</i>-perfluoroacyl-ABC-corroles.
;
_journal_issue 10
_journal_name_full 'Organic &amp; biomolecular chemistry'
_journal_page_first 1993
_journal_page_last 1997
_journal_paper_doi 10.1039/d4ob00191e
_journal_volume 22
_journal_year 2024
_chemical_formula_moiety 'C28 H18 F6 N4 O, C6 H6'
_chemical_formula_sum 'C34 H24 F6 N4 O'
_chemical_formula_weight 618.57
_chemical_name_systematic 5,15-bis-trifluoromethyl-10-(p-anisyl)-corrole
_space_group_crystal_system triclinic
_space_group_IT_number 2
_space_group_name_Hall '-P 1'
_space_group_name_H-M_alt 'P -1'
_atom_sites_solution_hydrogens mixed
_atom_sites_solution_primary dual
_audit_creation_date 2022-01-20
_audit_creation_method
;
Olex2 1.5
(compiled 2021.12.09 svn.r5202d8cf for OlexSys, GUI svn.r6439)
;
_audit_update_record
;
2023-06-02 deposited with the CCDC.	2024-02-07 downloaded from the CCDC.
;
_cell_angle_alpha 102.813(7)
_cell_angle_beta 106.382(7)
_cell_angle_gamma 97.930(7)
_cell_formula_units_Z 2
_cell_length_a 10.9445(10)
_cell_length_b 11.6383(9)
_cell_length_c 12.2119(9)
_cell_measurement_reflns_used 3697
_cell_measurement_temperature 293(2)
_cell_measurement_theta_max 70.3140
_cell_measurement_theta_min 3.9860
_cell_volume 1421.4(2)
_computing_cell_refinement 'CrysAlisPro 1.171.41.122a (Rigaku OD, 2021)'
_computing_data_collection 'CrysAlisPro 1.171.41.122a (Rigaku OD, 2021)'
_computing_data_reduction 'CrysAlisPro 1.171.41.122a (Rigaku OD, 2021)'
_computing_molecular_graphics 'Olex2 1.5 (Dolomanov et al., 2009)'
_computing_publication_material 'Olex2 1.5 (Dolomanov et al., 2009)'
_computing_structure_refinement 'SHELXL 2018/3 (Sheldrick, 2015)'
_computing_structure_solution 'SHELXT 2014/5 (Sheldrick, 2014)'
_diffrn_ambient_temperature 293(2)
_diffrn_detector 'CCD plate'
_diffrn_detector_area_resol_mean 5.3048
_diffrn_detector_type AtlasS2
_diffrn_measured_fraction_theta_full 0.991
_diffrn_measured_fraction_theta_max 0.970
_diffrn_measurement_details
;
List of Runs (angles in degrees, time in seconds):

  # Type    Start    End  Width  t~exp~   \w     \q     \k     \f   Frames
#--------------------------------------------------------------------------
  1  \w    -29.00  -1.00   1.00    5.00    --    0.00 105.00 -44.00   28
  2  \w      8.00  36.00   1.00    5.00    --    0.00-105.00-145.00   28
  3  \w    -75.00 -48.00   1.00   10.00    --  -54.96 105.00 -44.00   27
  4  \w   -149.00 -86.00   1.00   10.00    --  -54.96-105.00-145.00   63
  5  \w    102.00 130.00   1.00   10.00    --   54.96 105.00 -44.00   28
  6  \w     28.00 106.00   1.00   10.00    --   54.96-105.00-145.00   78
  7  \w    102.00 129.00   1.00   35.00    --  109.93 105.00 -44.00   27
  8  \w     70.00 112.00   1.00   35.00    --  109.93-105.00-145.00   42
  9  \w    -94.00 -27.00   1.00    5.00    --    0.00 -57.00 150.00   67
 10  \w    -12.00  43.00   1.00    5.00    --    0.00 -57.00 150.00   55
 11  \w   -114.00 -80.00   1.00   10.00    --  -54.96 -99.00 -60.00   34
 12  \w    -91.00  -9.00   1.00   10.00    --  -54.96 125.00  60.00   82
 13  \w   -150.00 -79.00   1.00   10.00    --  -54.96 -99.00 -90.00   71
 14  \w   -134.00 -79.00   1.00   10.00    --  -54.96 -99.00  60.00   55
 15  \w     65.00  92.00   1.00   10.00    --   54.96 -38.00  30.00   27
 16  \w    -36.00 -11.00   1.00   10.00    --   54.96 -38.00  30.00   25
 17  \w     14.00 147.00   1.00   10.00    --   54.96  57.00 -60.00  133
 18  \w    104.00 142.00   1.00   10.00    --   54.96 125.00-180.00   38
 19  \w     95.00 178.00   1.00   35.00    --  109.93  38.00 120.00   83
 20  \w     64.00  91.00   1.00   35.00    --  109.93 -91.00 150.00   27
 21  \w    101.00 170.00   1.00   35.00    --  109.93 111.00 -30.00   69
 22  \w     26.00 150.00   1.00   35.00    --  109.93 -91.00 -60.00  124
 23  \w     63.00  94.00   1.00   35.00    --  109.93  38.00 120.00   31
 24  \w    101.00 152.00   1.00   35.00    --  109.93 -91.00   0.00   51
 25  \w    146.00 177.00   1.00   35.00    --  109.93  63.00  30.00   31
 26  \w     67.00 118.00   1.00   35.00    --  109.93  63.00  30.00   51
 27  \w    135.00 160.00   1.00   35.00    --  109.93  77.00  90.00   25
 28  \w     70.00 139.00   1.00   35.00    --  109.93 178.00-120.00   69
 29  \w    100.00 177.00   1.00   35.00    --  109.93 111.00   0.00   77
 30  \w     73.00 100.00   1.00   35.00    --  109.93  77.00  90.00   27
 31  \w     80.00 112.00   1.00   35.00    --  109.93-111.00  90.00   32
 32  \w     31.00  58.00   1.00   35.00    --  109.93 -91.00 150.00   27
 33  \w     75.00 145.00   1.00   35.00    --  109.93 -50.00-120.00   70
 34  \w    123.00 150.00   1.00   35.00    --  109.93 -91.00 150.00   27
 35  \w    100.00 157.00   1.00   35.00    --  109.93 111.00 -60.00   57
 36  \w     39.00  64.00   1.00   35.00    --  109.93 -91.00   0.00   25
 37  \w     80.00 178.00   1.00   35.00    --  109.93  50.00  60.00   98
;
_diffrn_measurement_device 'four-circle diffractometer'
_diffrn_measurement_device_type 'SuperNova, Dual, Cu at home/near, AtlasS2'
_diffrn_measurement_method '\w scans'
_diffrn_orient_matrix_type 'CrysAlisPro convention (1999,Acta A55,543-557)'
_diffrn_orient_matrix_UB_11 0.1331637000
_diffrn_orient_matrix_UB_12 -0.0364545000
_diffrn_orient_matrix_UB_13 0.0248907000
_diffrn_orient_matrix_UB_21 0.0422005000
_diffrn_orient_matrix_UB_22 0.0794344000
_diffrn_orient_matrix_UB_23 0.1289114000
_diffrn_orient_matrix_UB_31 -0.0552808000
_diffrn_orient_matrix_UB_32 -0.1080614000
_diffrn_orient_matrix_UB_33 0.0381256000
_diffrn_radiation_monochromator mirror
_diffrn_radiation_probe x-ray
_diffrn_radiation_type 'Cu K\a'
_diffrn_radiation_wavelength 1.54184
_diffrn_reflns_av_R_equivalents 0.0357
_diffrn_reflns_av_unetI/netI 0.0779
_diffrn_reflns_Laue_measured_fraction_full 0.991
_diffrn_reflns_Laue_measured_fraction_max 0.970
_diffrn_reflns_limit_h_max 11
_diffrn_reflns_limit_h_min -13
_diffrn_reflns_limit_k_max 13
_diffrn_reflns_limit_k_min -14
_diffrn_reflns_limit_l_max 14
_diffrn_reflns_limit_l_min -14
_diffrn_reflns_number 10539
_diffrn_reflns_point_group_measured_fraction_full 0.991
_diffrn_reflns_point_group_measured_fraction_max 0.970
_diffrn_reflns_theta_full 67.684
_diffrn_reflns_theta_max 70.684
_diffrn_reflns_theta_min 3.988
_diffrn_source 'micro-focus sealed X-ray tube'
_diffrn_source_type 'SuperNova (Cu) X-ray Source'
_exptl_absorpt_coefficient_mu 0.993
_exptl_absorpt_correction_T_max 1.00000
_exptl_absorpt_correction_T_min 0.83366
_exptl_absorpt_correction_type multi-scan
_exptl_absorpt_process_details
;
CrysAlisPro 1.171.41.122a (Rigaku Oxford Diffraction, 2021)
Empirical absorption correction using spherical harmonics,
implemented in SCALE3 ABSPACK scaling algorithm.
;
_exptl_crystal_colour violet
_exptl_crystal_colour_primary violet
_exptl_crystal_density_diffrn 1.445
_exptl_crystal_description prism
_exptl_crystal_F_000 636
_exptl_crystal_recrystallization_method 'Re-crystallisation from solvent: DCM, Heptane'
_exptl_crystal_size_max 0.14
_exptl_crystal_size_mid 0.08
_exptl_crystal_size_min 0.08
_refine_diff_density_max 0.358
_refine_diff_density_min -0.404
_refine_diff_density_rms 0.090
_refine_ls_extinction_method none
_refine_ls_goodness_of_fit_ref 1.034
_refine_ls_hydrogen_treatment constr
_refine_ls_matrix_type full
_refine_ls_number_parameters 395
_refine_ls_number_reflns 5291
_refine_ls_number_restraints 0
_refine_ls_restrained_S_all 1.034
_refine_ls_R_factor_all 0.1320
_refine_ls_R_factor_gt 0.0967
_refine_ls_shift/su_max 0.000
_refine_ls_shift/su_mean 0.000
_refine_ls_structure_factor_coef Fsqd
_refine_ls_weighting_details 'w=1/[\s^2^(Fo^2^)+(0.1692P)^2^+0.6403P] where P=(Fo^2^+2Fc^2^)/3'
_refine_ls_weighting_scheme calc
_refine_ls_wR_factor_gt 0.2826
_refine_ls_wR_factor_ref 0.3258
_reflns_Friedel_coverage 0.000
_reflns_number_gt 3300
_reflns_number_total 5291
_reflns_threshold_expression 'I > 2\s(I)'
_cod_data_source_file d4ob00191e2.cif
_cod_data_source_block pgj293
_cod_depositor_comments 'Adding full bibliography for 7159800--7159804.cif.'
_cod_database_code 7159800
_shelx_shelxl_version_number 2018/3
_chemical_oxdiff_formula 'c28 h18 f6 n4 o1'
_shelx_space_group_comment
;
The symmetry employed for this shelxl refinement is uniquely defined
by the following loop, which should always be used as a source of
symmetry information in preference to the above space-group names.
They are only intended as comments.
;
_shelx_estimated_absorpt_t_max 0.925
_shelx_estimated_absorpt_t_min 0.874
_olex2_refinement_description
;
1. Fixed Uiso
 At 1.2 times of:
  All C(H) groups, All N(H) groups
 At 1.5 times of:
  All C(H,H,H) groups
2.a Riding coordinates:
 N1(H1), N2(H2), N4(H4)
2.b Aromatic/amide H refined with riding coordinates:
 C3(H3), C4(H4A), C8(H8), C9(H9), C12(H12), C13(H13), C17(H17), C18(H18),
 C21(H21), C22(H22), C24(H24), C25(H25), C29(H29), C30(H30), C31(H31), C32(H32),
  C33(H33), C34(H34)
2.c Fitted hexagon refined as free rotating group:
 C29(C30,C31,C32,C33,C34)
2.d Idealised Me refined as rotating group:
 C26(H26A,H26B,H26C)
;
_olex2_submission_special_instructions 'No special instructions were received'
_oxdiff_exptl_absorpt_empirical_details
;
Empirical correction (ABSPACK) includes:
- Absorption correction using spherical harmonics
- Frame scaling
- Detector area scaling
;
_oxdiff_exptl_absorpt_empirical_full_max 1.661
_oxdiff_exptl_absorpt_empirical_full_min 0.683

loop_
_space_group_symop_operation_xyz
'x, y, z'
'-x, -y, -z'

loop_
_atom_site_label
_atom_site_type_symbol
_atom_site_fract_x
_atom_site_fract_y
_atom_site_fract_z
_atom_site_U_iso_or_equiv
_atom_site_adp_type
_atom_site_occupancy
_atom_site_site_symmetry_order
_atom_site_calc_flag
_atom_site_refinement_flags_posn
_atom_site_refinement_flags_adp
_atom_site_refinement_flags_occupancy
_atom_site_disorder_assembly
_atom_site_disorder_group
F1 F 0.9448(7) 0.7834(4) 0.1128(5) 0.147(2) Uani 1 1 d . . . . .
F2 F 0.7602(5) 0.7979(5) 0.1256(5) 0.156(3) Uani 1 1 d . . . . .
F3 F 0.9294(5) 0.9076(3) 0.2562(4) 0.1037(14) Uani 1 1 d . . . . .
F4 F 0.8008(4) 0.1252(3) 0.6349(3) 0.0890(11) Uani 1 1 d . . . . .
F5 F 0.6175(4) 0.1746(4) 0.6004(4) 0.0941(12) Uani 1 1 d . . . . .
F6 F 0.7754(5) 0.2749(4) 0.7545(3) 0.1072(14) Uani 1 1 d . . . . .
O1 O 0.7133(4) -0.1166(3) -0.2467(3) 0.0758(11) Uani 1 1 d . . . . .
N1 N 0.8218(4) 0.4842(3) 0.2295(3) 0.0510(8) Uani 1 1 d . . . . .
H1 H 0.771785 0.489556 0.272332 0.061 Uiso 1 1 d R U . . .
N2 N 0.9049(4) 0.6558(3) 0.4379(3) 0.0521(9) Uani 1 1 d . . . . .
H2 H 0.932325 0.588725 0.419257 0.063 Uiso 1 1 d R U . . .
N3 N 0.8657(4) 0.4959(3) 0.5555(3) 0.0520(9) Uani 1 1 d . . . . .
N4 N 0.7928(4) 0.3061(3) 0.3728(3) 0.0490(8) Uani 1 1 d . . . . .
H4 H 0.827921 0.381275 0.404922 0.059 Uiso 1 1 d R U . . .
C1 C 0.7748(4) 0.2602(4) 0.1592(4) 0.0498(10) Uani 1 1 d . . . . .
C2 C 0.8076(4) 0.3763(4) 0.1460(4) 0.0489(9) Uani 1 1 d . . . . .
C3 C 0.8411(5) 0.4084(4) 0.0522(4) 0.0568(11) Uani 1 1 d . . . . .
H3 H 0.843529 0.354484 -0.015444 0.068 Uiso 1 1 calc R U . . .
C4 C 0.8692(5) 0.5302(5) 0.0756(4) 0.0613(12) Uani 1 1 d . . . . .
H4A H 0.892565 0.573433 0.026419 0.074 Uiso 1 1 calc R U . . .
C5 C 0.8570(5) 0.5805(4) 0.1877(4) 0.0524(10) Uani 1 1 d . . . . .
C6 C 0.8801(5) 0.7028(4) 0.2535(5) 0.0579(11) Uani 1 1 d . . . . .
C7 C 0.8929(5) 0.7376(4) 0.3739(4) 0.0563(11) Uani 1 1 d . . . . .
C8 C 0.8854(5) 0.8444(4) 0.4551(5) 0.0651(13) Uani 1 1 d . . . . .
H8 H 0.879656 0.918128 0.438679 0.078 Uiso 1 1 calc R U . . .
C9 C 0.8880(5) 0.8206(4) 0.5605(5) 0.0648(13) Uani 1 1 d . . . . .
H9 H 0.883974 0.874906 0.627166 0.078 Uiso 1 1 calc R U . . .
C10 C 0.8981(4) 0.6988(4) 0.5504(4) 0.0543(11) Uani 1 1 d . . . . .
C11 C 0.8798(4) 0.6134(4) 0.6126(4) 0.0531(10) Uani 1 1 d . . . . .
C12 C 0.8512(6) 0.6215(5) 0.7219(4) 0.0673(13) Uani 1 1 d . . . . .
H12 H 0.854104 0.691641 0.777589 0.081 Uiso 1 1 calc R U . . .
C13 C 0.8193(6) 0.5069(5) 0.7277(4) 0.0661(13) Uani 1 1 d . . . . .
H13 H 0.797795 0.483555 0.789133 0.079 Uiso 1 1 calc R U . . .
C14 C 0.8249(4) 0.4270(4) 0.6196(4) 0.0524(10) Uani 1 1 d . . . . .
C15 C 0.7852(5) 0.3011(4) 0.5704(4) 0.0536(10) Uani 1 1 d . . . . .
C16 C 0.7719(4) 0.2439(4) 0.4512(4) 0.0507(10) Uani 1 1 d . . . . .
C17 C 0.7285(5) 0.1208(4) 0.3855(4) 0.0559(11) Uani 1 1 d . . . . .
H17 H 0.705822 0.056980 0.415238 0.067 Uiso 1 1 calc R U . . .
C18 C 0.7255(5) 0.1115(4) 0.2720(4) 0.0579(11) Uani 1 1 d . . . . .
H18 H 0.701225 0.040391 0.210953 0.070 Uiso 1 1 calc R U . . .
C19 C 0.7661(4) 0.2297(4) 0.2625(4) 0.0484(9) Uani 1 1 d . . . . .
C20 C 0.7527(4) 0.1584(4) 0.0513(4) 0.0497(10) Uani 1 1 d . . . . .
C21 C 0.8385(5) 0.0802(5) 0.0516(5) 0.0652(13) Uani 1 1 d . . . . .
H21 H 0.907741 0.089450 0.120043 0.078 Uiso 1 1 calc R U . . .
C22 C 0.8215(6) -0.0107(5) -0.0491(5) 0.0685(13) Uani 1 1 d . . . . .
H22 H 0.879521 -0.062118 -0.048114 0.082 Uiso 1 1 calc R U . . .
C23 C 0.7193(5) -0.0256(4) -0.1507(4) 0.0565(11) Uani 1 1 d . . . . .
C24 C 0.6325(5) 0.0482(5) -0.1513(5) 0.0669(13) Uani 1 1 d . . . . .
H24 H 0.561727 0.037063 -0.219101 0.080 Uiso 1 1 calc R U . . .
C25 C 0.6503(5) 0.1393(5) -0.0506(5) 0.0652(13) Uani 1 1 d . . . . .
H25 H 0.590975 0.189400 -0.051930 0.078 Uiso 1 1 calc R U . . .
C26 C 0.6095(6) -0.1371(6) -0.3524(5) 0.0825(17) Uani 1 1 d . . . . .
H26A H 0.619121 -0.200300 -0.412894 0.124 Uiso 1 1 calc R U . . .
H26B H 0.610068 -0.064537 -0.377516 0.124 Uiso 1 1 calc R U . . .
H26C H 0.528483 -0.160455 -0.339078 0.124 Uiso 1 1 calc R U . . .
C27 C 0.8790(7) 0.7963(5) 0.1872(6) 0.0737(15) Uani 1 1 d . . . . .
C28 C 0.7460(6) 0.2214(5) 0.6399(5) 0.0672(13) Uani 1 1 d . . . . .
C29 C 0.4536(6) 0.3692(4) 0.7159(9) 0.142(4) Uani 1 1 d G . . . .
H29 H 0.430749 0.285397 0.692546 0.170 Uiso 1 1 calc R U . . .
C30 C 0.4293(5) 0.4333(7) 0.6314(5) 0.124(3) Uani 1 1 d G . . . .
H30 H 0.390124 0.392288 0.551517 0.149 Uiso 1 1 calc R U . . .
C31 C 0.4635(6) 0.5586(7) 0.6664(5) 0.110(3) Uani 1 1 d G . . . .
H31 H 0.447203 0.601423 0.609855 0.132 Uiso 1 1 calc R U . . .
C32 C 0.5220(6) 0.6198(4) 0.7858(7) 0.111(3) Uani 1 1 d G . . . .
H32 H 0.544908 0.703669 0.809222 0.133 Uiso 1 1 calc R U . . .
C33 C 0.5464(6) 0.5558(8) 0.8703(4) 0.125(3) Uani 1 1 d G . . . .
H33 H 0.585534 0.596780 0.950253 0.151 Uiso 1 1 calc R U . . .
C34 C 0.5122(7) 0.4305(8) 0.8354(8) 0.134(4) Uani 1 1 d G . . . .
H34 H 0.528456 0.387644 0.891917 0.161 Uiso 1 1 calc R U . . .

loop_
_atom_site_aniso_label
_atom_site_aniso_U_11
_atom_site_aniso_U_22
_atom_site_aniso_U_33
_atom_site_aniso_U_23
_atom_site_aniso_U_13
_atom_site_aniso_U_12
F1 0.282(8) 0.087(3) 0.145(4) 0.069(3) 0.140(5) 0.059(4)
F2 0.123(4) 0.124(4) 0.188(6) 0.110(4) -0.038(4) -0.002(3)
F3 0.150(4) 0.0516(18) 0.100(3) 0.0279(19) 0.027(3) 0.009(2)
F4 0.118(3) 0.085(2) 0.091(3) 0.052(2) 0.047(2) 0.037(2)
F5 0.079(2) 0.121(3) 0.102(3) 0.056(3) 0.042(2) 0.014(2)
F6 0.172(4) 0.097(3) 0.0532(19) 0.0233(19) 0.046(2) 0.004(3)
O1 0.087(3) 0.068(2) 0.059(2) -0.0132(17) 0.0248(19) 0.0213(19)
N1 0.066(2) 0.0484(19) 0.0433(19) 0.0117(15) 0.0230(16) 0.0164(16)
N2 0.069(2) 0.0402(18) 0.048(2) 0.0055(15) 0.0221(17) 0.0174(16)
N3 0.063(2) 0.052(2) 0.0417(18) 0.0095(16) 0.0187(16) 0.0167(16)
N4 0.061(2) 0.0459(18) 0.0408(18) 0.0099(15) 0.0185(15) 0.0134(15)
C1 0.055(2) 0.047(2) 0.044(2) 0.0048(18) 0.0160(18) 0.0147(18)
C2 0.059(2) 0.046(2) 0.040(2) 0.0077(17) 0.0142(18) 0.0157(17)
C3 0.070(3) 0.059(3) 0.040(2) 0.009(2) 0.018(2) 0.016(2)
C4 0.083(3) 0.057(3) 0.047(2) 0.020(2) 0.023(2) 0.012(2)
C5 0.063(3) 0.048(2) 0.049(2) 0.0192(19) 0.016(2) 0.0141(19)
C6 0.065(3) 0.048(2) 0.062(3) 0.019(2) 0.018(2) 0.016(2)
C7 0.060(3) 0.045(2) 0.061(3) 0.010(2) 0.017(2) 0.0126(19)
C8 0.072(3) 0.045(2) 0.074(3) 0.010(2) 0.020(3) 0.016(2)
C9 0.069(3) 0.049(3) 0.064(3) -0.008(2) 0.021(2) 0.015(2)
C10 0.055(2) 0.049(2) 0.049(2) -0.0040(19) 0.0158(19) 0.0101(18)
C11 0.058(2) 0.058(3) 0.040(2) 0.0039(19) 0.0154(18) 0.019(2)
C12 0.080(3) 0.069(3) 0.047(3) -0.003(2) 0.025(2) 0.020(3)
C13 0.077(3) 0.079(4) 0.044(2) 0.013(2) 0.027(2) 0.017(3)
C14 0.059(2) 0.060(3) 0.038(2) 0.0104(19) 0.0145(18) 0.018(2)
C15 0.059(3) 0.060(3) 0.046(2) 0.014(2) 0.0200(19) 0.019(2)
C16 0.059(2) 0.051(2) 0.048(2) 0.0159(19) 0.0213(19) 0.0198(19)
C17 0.072(3) 0.047(2) 0.056(3) 0.016(2) 0.028(2) 0.016(2)
C18 0.072(3) 0.047(2) 0.057(3) 0.011(2) 0.027(2) 0.014(2)
C19 0.059(2) 0.046(2) 0.040(2) 0.0090(17) 0.0161(18) 0.0154(18)
C20 0.063(3) 0.046(2) 0.040(2) 0.0067(18) 0.0197(19) 0.0139(18)
C21 0.071(3) 0.069(3) 0.050(3) 0.003(2) 0.016(2) 0.028(2)
C22 0.075(3) 0.065(3) 0.066(3) 0.004(2) 0.026(3) 0.031(2)
C23 0.067(3) 0.049(2) 0.050(2) 0.0027(19) 0.023(2) 0.012(2)
C24 0.071(3) 0.064(3) 0.051(3) 0.000(2) 0.007(2) 0.020(2)
C25 0.069(3) 0.057(3) 0.061(3) 0.000(2) 0.013(2) 0.026(2)
C26 0.092(4) 0.078(4) 0.054(3) -0.015(3) 0.018(3) 0.008(3)
C27 0.099(4) 0.049(3) 0.073(4) 0.024(3) 0.023(3) 0.017(3)
C28 0.081(3) 0.077(3) 0.053(3) 0.026(3) 0.028(3) 0.020(3)
C29 0.115(8) 0.098(6) 0.224(14) 0.017(8) 0.094(9) 0.020(5)
C30 0.074(4) 0.138(8) 0.121(7) -0.032(6) 0.026(4) 0.017(5)
C31 0.093(5) 0.159(9) 0.100(6) 0.050(6) 0.039(4) 0.056(5)
C32 0.104(6) 0.093(5) 0.148(8) 0.029(6) 0.060(6) 0.021(4)
C33 0.092(5) 0.177(10) 0.087(5) 0.016(6) 0.020(4) 0.018(6)
C34 0.117(7) 0.162(10) 0.175(11) 0.095(9) 0.072(8) 0.065(7)

loop_
_atom_type_symbol
_atom_type_description
_atom_type_scat_dispersion_real
_atom_type_scat_dispersion_imag
_atom_type_scat_source
C C 0.0181 0.0091 'International Tables Vol C Tables 4.2.6.8 and 6.1.1.4'
H H 0.0000 0.0000 'International Tables Vol C Tables 4.2.6.8 and 6.1.1.4'
F F 0.0727 0.0534 'International Tables Vol C Tables 4.2.6.8 and 6.1.1.4'
N N 0.0311 0.0180 'International Tables Vol C Tables 4.2.6.8 and 6.1.1.4'
O O 0.0492 0.0322 'International Tables Vol C Tables 4.2.6.8 and 6.1.1.4'

loop_
_geom_angle_atom_site_label_1
_geom_angle_atom_site_label_2
_geom_angle_atom_site_label_3
_geom_angle
_geom_angle_site_symmetry_1
_geom_angle_site_symmetry_3
_geom_angle_publ_flag
C23 O1 C26 118.0(4) . . ?
C2 N1 H1 120.0 . . ?
C5 N1 H1 119.6 . . ?
C5 N1 C2 110.0(3) . . ?
C7 N2 H2 125.1 . . ?
C7 N2 C10 113.1(4) . . ?
C10 N2 H2 120.3 . . ?
C14 N3 C11 108.4(4) . . ?
C16 N4 H4 114.1 . . ?
C19 N4 H4 134.3 . . ?
C19 N4 C16 111.1(4) . . ?
C2 C1 C19 127.5(4) . . ?
C2 C1 C20 115.2(4) . . ?
C19 C1 C20 117.3(4) . . ?
N1 C2 C1 125.7(4) . . ?
N1 C2 C3 105.9(4) . . ?
C3 C2 C1 128.3(4) . . ?
C2 C3 H3 125.3 . . ?
C4 C3 C2 109.5(4) . . ?
C4 C3 H3 125.3 . . ?
C3 C4 H4A 125.8 . . ?
C3 C4 C5 108.4(4) . . ?
C5 C4 H4A 125.8 . . ?
N1 C5 C4 106.2(4) . . ?
N1 C5 C6 123.4(4) . . ?
C4 C5 C6 130.4(4) . . ?
C5 C6 C27 117.6(5) . . ?
C7 C6 C5 123.0(4) . . ?
C7 C6 C27 119.2(5) . . ?
N2 C7 C6 120.0(4) . . ?
N2 C7 C8 104.2(4) . . ?
C6 C7 C8 135.5(5) . . ?
C7 C8 H8 125.4 . . ?
C9 C8 C7 109.3(4) . . ?
C9 C8 H8 125.4 . . ?
C8 C9 H9 125.9 . . ?
C8 C9 C10 108.2(4) . . ?
C10 C9 H9 125.9 . . ?
N2 C10 C9 105.1(4) . . ?
N2 C10 C11 116.8(4) . . ?
C11 C10 C9 136.8(4) . . ?
N3 C11 C10 117.3(4) . . ?
N3 C11 C12 109.5(4) . . ?
C10 C11 C12 132.4(4) . . ?
C11 C12 H12 126.7 . . ?
C13 C12 C11 106.6(4) . . ?
C13 C12 H12 126.7 . . ?
C12 C13 H13 126.4 . . ?
C12 C13 C14 107.3(4) . . ?
C14 C13 H13 126.4 . . ?
N3 C14 C13 108.2(4) . . ?
N3 C14 C15 119.1(4) . . ?
C15 C14 C13 132.3(4) . . ?
C14 C15 C16 122.7(4) . . ?
C14 C15 C28 121.0(4) . . ?
C16 C15 C28 116.2(4) . . ?
N4 C16 C15 123.2(4) . . ?
N4 C16 C17 106.0(4) . . ?
C15 C16 C17 130.7(4) . . ?
C16 C17 H17 125.6 . . ?
C18 C17 C16 108.7(4) . . ?
C18 C17 H17 125.6 . . ?
C17 C18 H18 125.9 . . ?
C17 C18 C19 108.1(4) . . ?
C19 C18 H18 125.9 . . ?
N4 C19 C1 127.5(4) . . ?
N4 C19 C18 106.1(4) . . ?
C1 C19 C18 126.4(4) . . ?
C21 C20 C1 120.3(4) . . ?
C25 C20 C1 122.0(4) . . ?
C25 C20 C21 117.7(4) . . ?
C20 C21 H21 119.8 . . ?
C22 C21 C20 120.5(5) . . ?
C22 C21 H21 119.8 . . ?
C21 C22 H22 119.8 . . ?
C23 C22 C21 120.3(5) . . ?
C23 C22 H22 119.8 . . ?
O1 C23 C22 115.6(4) . . ?
C24 C23 O1 124.6(5) . . ?
C24 C23 C22 119.8(5) . . ?
C23 C24 H24 120.2 . . ?
C23 C24 C25 119.6(5) . . ?
C25 C24 H24 120.2 . . ?
C20 C25 C24 122.1(5) . . ?
C20 C25 H25 119.0 . . ?
C24 C25 H25 119.0 . . ?
O1 C26 H26A 109.5 . . ?
O1 C26 H26B 109.5 . . ?
O1 C26 H26C 109.5 . . ?
H26A C26 H26B 109.5 . . ?
H26A C26 H26C 109.5 . . ?
H26B C26 H26C 109.5 . . ?
F1 C27 F2 106.5(6) . . ?
F1 C27 F3 104.1(5) . . ?
F1 C27 C6 114.5(5) . . ?
F2 C27 F3 105.3(5) . . ?
F2 C27 C6 111.8(5) . . ?
F3 C27 C6 113.8(5) . . ?
F4 C28 F5 104.4(5) . . ?
F4 C28 C15 113.3(4) . . ?
F5 C28 C15 112.7(4) . . ?
F6 C28 F4 105.2(5) . . ?
F6 C28 F5 105.9(5) . . ?
F6 C28 C15 114.4(5) . . ?
C30 C29 H29 120.0 . . ?
C30 C29 C34 120.0 . . ?
C34 C29 H29 120.0 . . ?
C29 C30 H30 120.0 . . ?
C29 C30 C31 120.0 . . ?
C31 C30 H30 120.0 . . ?
C30 C31 H31 120.0 . . ?
C30 C31 C32 120.0 . . ?
C32 C31 H31 120.0 . . ?
C31 C32 H32 120.0 . . ?
C31 C32 C33 120.0 . . ?
C33 C32 H32 120.0 . . ?
C32 C33 H33 120.0 . . ?
C34 C33 C32 120.0 . . ?
C34 C33 H33 120.0 . . ?
C29 C34 H34 120.0 . . ?
C33 C34 C29 120.0 . . ?
C33 C34 H34 120.0 . . ?

loop_
_geom_bond_atom_site_label_1
_geom_bond_atom_site_label_2
_geom_bond_distance
_geom_bond_site_symmetry_2
_geom_bond_publ_flag
F1 C27 1.306(8) . ?
F2 C27 1.311(8) . ?
F3 C27 1.323(7) . ?
F4 C28 1.339(7) . ?
F5 C28 1.340(7) . ?
F6 C28 1.325(7) . ?
O1 C23 1.373(5) . ?
O1 C26 1.406(7) . ?
N1 H1 0.8564 . ?
N1 C2 1.389(5) . ?
N1 C5 1.383(6) . ?
N2 H2 0.8806 . ?
N2 C7 1.357(6) . ?
N2 C10 1.381(6) . ?
N3 C11 1.356(6) . ?
N3 C14 1.354(6) . ?
N4 H4 0.8587 . ?
N4 C16 1.371(5) . ?
N4 C19 1.365(5) . ?
C1 C2 1.406(6) . ?
C1 C19 1.408(6) . ?
C1 C20 1.499(6) . ?
C2 C3 1.405(6) . ?
C3 H3 0.9300 . ?
C3 C4 1.355(7) . ?
C4 H4A 0.9300 . ?
C4 C5 1.415(7) . ?
C5 C6 1.419(7) . ?
C6 C7 1.397(7) . ?
C6 C27 1.493(7) . ?
C7 C8 1.436(7) . ?
C8 H8 0.9300 . ?
C8 C9 1.368(8) . ?
C9 H9 0.9300 . ?
C9 C10 1.417(7) . ?
C10 C11 1.403(7) . ?
C11 C12 1.442(6) . ?
C12 H12 0.9300 . ?
C12 C13 1.353(8) . ?
C13 H13 0.9300 . ?
C13 C14 1.459(6) . ?
C14 C15 1.408(7) . ?
C15 C16 1.416(6) . ?
C15 C28 1.486(7) . ?
C16 C17 1.418(6) . ?
C17 H17 0.9300 . ?
C17 C18 1.357(7) . ?
C18 H18 0.9300 . ?
C18 C19 1.427(6) . ?
C20 C21 1.394(7) . ?
C20 C25 1.370(7) . ?
C21 H21 0.9300 . ?
C21 C22 1.380(7) . ?
C22 H22 0.9300 . ?
C22 C23 1.376(8) . ?
C23 C24 1.365(7) . ?
C24 H24 0.9300 . ?
C24 C25 1.380(7) . ?
C25 H25 0.9300 . ?
C26 H26A 0.9600 . ?
C26 H26B 0.9600 . ?
C26 H26C 0.9600 . ?
C29 H29 0.9300 . ?
C29 C30 1.3900 . ?
C29 C34 1.3900 . ?
C30 H30 0.9300 . ?
C30 C31 1.3900 . ?
C31 H31 0.9300 . ?
C31 C32 1.3900 . ?
C32 H32 0.9300 . ?
C32 C33 1.3900 . ?
C33 H33 0.9300 . ?
C33 C34 1.3900 . ?
C34 H34 0.9300 . ?

loop_
_geom_torsion_atom_site_label_1
_geom_torsion_atom_site_label_2
_geom_torsion_atom_site_label_3
_geom_torsion_atom_site_label_4
_geom_torsion
_geom_torsion_site_symmetry_1
_geom_torsion_site_symmetry_2
_geom_torsion_site_symmetry_3
_geom_torsion_site_symmetry_4
_geom_torsion_publ_flag
O1 C23 C24 C25 -178.0(5) . . . . ?
N1 C2 C3 C4 -2.3(6) . . . . ?
N1 C5 C6 C7 12.0(8) . . . . ?
N1 C5 C6 C27 -162.6(5) . . . . ?
N2 C7 C8 C9 -2.3(6) . . . . ?
N2 C10 C11 N3 -2.3(6) . . . . ?
N2 C10 C11 C12 -170.4(5) . . . . ?
N3 C11 C12 C13 -0.4(6) . . . . ?
N3 C14 C15 C16 -7.2(7) . . . . ?
N3 C14 C15 C28 176.9(4) . . . . ?
N4 C16 C17 C18 0.6(5) . . . . ?
C1 C2 C3 C4 -178.3(5) . . . . ?
C1 C20 C21 C22 -177.4(5) . . . . ?
C1 C20 C25 C24 177.7(5) . . . . ?
C2 N1 C5 C4 -2.0(5) . . . . ?
C2 N1 C5 C6 -179.3(4) . . . . ?
C2 C1 C19 N4 -2.9(8) . . . . ?
C2 C1 C19 C18 176.2(5) . . . . ?
C2 C1 C20 C21 112.8(5) . . . . ?
C2 C1 C20 C25 -66.3(6) . . . . ?
C2 C3 C4 C5 1.2(6) . . . . ?
C3 C4 C5 N1 0.5(6) . . . . ?
C3 C4 C5 C6 177.6(5) . . . . ?
C4 C5 C6 C7 -164.6(5) . . . . ?
C4 C5 C6 C27 20.8(8) . . . . ?
C5 N1 C2 C1 178.8(4) . . . . ?
C5 N1 C2 C3 2.7(5) . . . . ?
C5 C6 C7 N2 10.9(8) . . . . ?
C5 C6 C7 C8 -162.1(5) . . . . ?
C5 C6 C27 F1 -46.0(8) . . . . ?
C5 C6 C27 F2 75.3(7) . . . . ?
C5 C6 C27 F3 -165.6(5) . . . . ?
C6 C7 C8 C9 171.4(6) . . . . ?
C7 N2 C10 C9 -3.4(6) . . . . ?
C7 N2 C10 C11 166.0(4) . . . . ?
C7 C6 C27 F1 139.2(6) . . . . ?
C7 C6 C27 F2 -99.5(7) . . . . ?
C7 C6 C27 F3 19.6(8) . . . . ?
C7 C8 C9 C10 0.4(6) . . . . ?
C8 C9 C10 N2 1.7(6) . . . . ?
C8 C9 C10 C11 -164.3(6) . . . . ?
C9 C10 C11 N3 162.5(6) . . . . ?
C9 C10 C11 C12 -5.6(10) . . . . ?
C10 N2 C7 C6 -171.4(4) . . . . ?
C10 N2 C7 C8 3.5(5) . . . . ?
C10 C11 C12 C13 168.4(5) . . . . ?
C11 N3 C14 C13 -3.0(5) . . . . ?
C11 N3 C14 C15 170.9(4) . . . . ?
C11 C12 C13 C14 -1.4(6) . . . . ?
C12 C13 C14 N3 2.8(6) . . . . ?
C12 C13 C14 C15 -170.1(5) . . . . ?
C13 C14 C15 C16 165.0(5) . . . . ?
C13 C14 C15 C28 -10.9(8) . . . . ?
C14 N3 C11 C10 -168.6(4) . . . . ?
C14 N3 C11 C12 2.1(5) . . . . ?
C14 C15 C16 N4 -2.0(7) . . . . ?
C14 C15 C16 C17 -177.1(5) . . . . ?
C14 C15 C28 F4 -132.9(5) . . . . ?
C14 C15 C28 F5 108.8(6) . . . . ?
C14 C15 C28 F6 -12.2(7) . . . . ?
C15 C16 C17 C18 176.3(5) . . . . ?
C16 N4 C19 C1 179.3(4) . . . . ?
C16 N4 C19 C18 0.1(5) . . . . ?
C16 C15 C28 F4 51.0(6) . . . . ?
C16 C15 C28 F5 -67.3(6) . . . . ?
C16 C15 C28 F6 171.7(5) . . . . ?
C16 C17 C18 C19 -0.5(6) . . . . ?
C17 C18 C19 N4 0.3(5) . . . . ?
C17 C18 C19 C1 -179.0(5) . . . . ?
C19 N4 C16 C15 -176.5(4) . . . . ?
C19 N4 C16 C17 -0.4(5) . . . . ?
C19 C1 C2 N1 -8.6(8) . . . . ?
C19 C1 C2 C3 166.6(5) . . . . ?
C19 C1 C20 C21 -64.7(6) . . . . ?
C19 C1 C20 C25 116.3(5) . . . . ?
C20 C1 C2 N1 174.3(4) . . . . ?
C20 C1 C2 C3 -10.5(7) . . . . ?
C20 C1 C19 N4 174.2(4) . . . . ?
C20 C1 C19 C18 -6.7(7) . . . . ?
C20 C21 C22 C23 -0.3(9) . . . . ?
C21 C20 C25 C24 -1.4(8) . . . . ?
C21 C22 C23 O1 178.3(5) . . . . ?
C21 C22 C23 C24 -1.5(9) . . . . ?
C22 C23 C24 C25 1.8(9) . . . . ?
C23 C24 C25 C20 -0.4(9) . . . . ?
C25 C20 C21 C22 1.7(8) . . . . ?
C26 O1 C23 C22 179.0(5) . . . . ?
C26 O1 C23 C24 -1.2(8) . . . . ?
C27 C6 C7 N2 -174.6(5) . . . . ?
C27 C6 C7 C8 12.5(9) . . . . ?
C28 C15 C16 N4 174.0(4) . . . . ?
C28 C15 C16 C17 -1.0(7) . . . . ?
C29 C30 C31 C32 0.0 . . . . ?
C30 C29 C34 C33 0.0 . . . . ?
C30 C31 C32 C33 0.0 . . . . ?
C31 C32 C33 C34 0.0 . . . . ?
C32 C33 C34 C29 0.0 . . . . ?
C34 C29 C30 C31 0.0 . . . . ?
